data_4101893
loop_
_publ_author_name
'Charles L. Perrin'
'Jonathan S. Lau'
'Yeong-Joon Kim'
'Phaneendrasai Karri'
'Curtis Moore'
'Arnold L. Rheingold'

_publ_section_title
;
 Asymmetry of the "Strongest" OHO Hydrogen Bond, in the Monoanion of
 (\+-)-\a,\a'-Di-tert-butylsuccinate
;
_journal_name_full 'Journal of the American Chemical Society'
_journal_page_first 2099
_journal_page_last 2100
_journal_paper_doi 10.1021/ja9104733
_journal_volume 132
_journal_year 2010
_chemical_formula_sum 'C16.5 H23 K2 N1.5 O5.75'
_chemical_formula_weight 412.56
_chemical_name_systematic
; 
 ? 
;
_space_group_IT_number 2
_symmetry_cell_setting triclinic
_symmetry_space_group_name_Hall '-P 1'
_symmetry_space_group_name_H-M 'P -1'
_atom_sites_solution_hydrogens geom
_atom_sites_solution_primary direct
_atom_sites_solution_secondary difmap
_audit_creation_method SHELXL-97
_cell_angle_alpha 102.253(8)
_cell_angle_beta 106.079(8)
_cell_angle_gamma 95.609(8)
_cell_formula_units_Z 4
_cell_length_a 12.9463(13)
_cell_length_b 13.1712(14)
_cell_length_c 14.2459(15)
_cell_measurement_reflns_used 6761
_cell_measurement_temperature 120(2)
_cell_measurement_theta_max 65.00
_cell_measurement_theta_min 3.48
_cell_volume 2249.1(4)
_computing_cell_refinement 'Bruker SAINT'
_computing_data_collection 'Bruker APEX2'
_computing_data_reduction 'Bruker SAINT'
_computing_molecular_graphics 'Bruker SHELXTL'
_computing_publication_material 'Bruker SHELXTL'
_computing_structure_refinement 'SHELXL-97 (Sheldrick, 2008)'
_computing_structure_solution 'SHELXS-97 (Sheldrick, 2008)'
_diffrn_ambient_temperature 120(2)
_diffrn_measured_fraction_theta_full 0.910
_diffrn_measured_fraction_theta_max 0.905
_diffrn_measurement_device_type 'Bruker APEX-II CCD'
_diffrn_measurement_method '\f and \w scans'
_diffrn_radiation_monochromator graphite
_diffrn_radiation_source 'fine-focus sealed tube'
_diffrn_radiation_type CuK\a
_diffrn_radiation_wavelength 1.54178
_diffrn_reflns_av_R_equivalents 0.0642
_diffrn_reflns_av_sigmaI/netI 0.0787
_diffrn_reflns_limit_h_max 15
_diffrn_reflns_limit_h_min -14
_diffrn_reflns_limit_k_max 15
_diffrn_reflns_limit_k_min -9
_diffrn_reflns_limit_l_max 16
_diffrn_reflns_limit_l_min -16
_diffrn_reflns_number 15380
_diffrn_reflns_theta_full 65.00
_diffrn_reflns_theta_max 65.22
_diffrn_reflns_theta_min 3.48
_exptl_absorpt_coefficient_mu 3.967
_exptl_absorpt_correction_T_max 0.7420
_exptl_absorpt_correction_T_min 0.3373
_exptl_absorpt_correction_type multi-scan
_exptl_absorpt_process_details SADABS
_exptl_crystal_colour Colorless
_exptl_crystal_density_diffrn 1.218
_exptl_crystal_density_method 'not measured'
_exptl_crystal_description Needle
_exptl_crystal_F_000 866
_exptl_crystal_size_max 0.35
_exptl_crystal_size_mid 0.15
_exptl_crystal_size_min 0.08
_refine_diff_density_max 1.488
_refine_diff_density_min -0.477
_refine_diff_density_rms 0.109
_refine_ls_extinction_method none
_refine_ls_goodness_of_fit_ref 1.039
_refine_ls_hydrogen_treatment constr
_refine_ls_matrix_type full
_refine_ls_number_parameters 528
_refine_ls_number_reflns 6976
_refine_ls_number_restraints 12
_refine_ls_restrained_S_all 1.038
_refine_ls_R_factor_all 0.1268
_refine_ls_R_factor_gt 0.0808
_refine_ls_shift/su_max 0.001
_refine_ls_shift/su_mean 0.000
_refine_ls_structure_factor_coef Fsqd
_refine_ls_weighting_details 'calc w=1/[\s^2^(Fo^2^)+(0.1493P)^2^+5.2946P] where P=(Fo^2^+2Fc^2^)/3'
_refine_ls_weighting_scheme calc
_refine_ls_wR_factor_gt 0.2183
_refine_ls_wR_factor_ref 0.2644
_reflns_number_gt 4496
_reflns_number_total 6976
_reflns_threshold_expression >2\s(I)
_cod_data_source_file ja9104733_si_002.cif
_cod_data_source_block per21
_cod_original_formula_sum 'C16.50 H23 K2 N1.50 O5.75'
_cod_database_code 4101893

loop_
_symmetry_equiv_pos_as_xyz
'x, y, z'
'-x, -y, -z'

loop_
_atom_site_label
_atom_site_type_symbol
_atom_site_fract_x
_atom_site_fract_y
_atom_site_fract_z
_atom_site_U_iso_or_equiv
_atom_site_adp_type
_atom_site_occupancy
_atom_site_symmetry_multiplicity
_atom_site_calc_flag
_atom_site_refinement_flags
_atom_site_disorder_assembly
_atom_site_disorder_group
C1 C 0.3943(5) 0.8533(5) 1.0809(5) 0.0312(14) Uani 1 1 d . . .
C1S C 0.8415(14) 0.6244(15) 1.2097(15) 0.105(5) Uani 0.75 1 d P . .
C2 C 0.4565(5) 0.7953(5) 1.1542(4) 0.0311(13) Uani 1 1 d . B .
H2 H 0.4087 0.7810 1.1960 0.037 Uiso 1 1 calc R . .
C1SB C 0.9579 0.5085 1.4251 0.13(2) Uani 0.25 1 d PU . .
C2S C 0.7989(12) 0.4647(11) 1.2618(11) 0.119(4) Uani 1 1 d . . .
C3 C 0.5642(5) 0.8628(5) 1.2294(4) 0.0308(14) Uani 1 1 d . . .
H3 H 0.6203 0.8155 1.2343 0.037 Uiso 1 1 calc R A 1
C3S C 0.841(2) 0.6429(18) 1.3726(14) 0.225(12) Uani 1 1 d . . .
C4 C 0.6070(4) 0.9550(5) 1.1917(4) 0.0287(14) Uani 1 1 d . . .
C4S C 0.4382(7) 0.7276(7) 0.7042(6) 0.062(2) Uani 1 1 d . B .
C5 C 0.4705(6) 0.6841(5) 1.0960(5) 0.0398(16) Uani 1 1 d . . .
C5S C 0.4629(9) 0.5459(7) 0.6483(8) 0.076(3) Uani 1 1 d . . .
H5S1 H 0.4801 0.5480 0.7203 0.114 Uiso 1 1 calc R . .
H5S2 H 0.5249 0.5284 0.6250 0.114 Uiso 1 1 calc R . .
H5S3 H 0.3985 0.4923 0.6100 0.114 Uiso 1 1 calc R . .
C6 C 0.5572(6) 0.6902(6) 1.0421(5) 0.0470(18) Uani 1 1 d . B .
H6A H 0.5691 0.6190 1.0151 0.071 Uiso 1 1 calc R . .
H6B H 0.6255 0.7317 1.0900 0.071 Uiso 1 1 calc R . .
H6C H 0.5324 0.7239 0.9866 0.071 Uiso 1 1 calc R . .
C6S C 0.4174(9) 0.6575(10) 0.5297(7) 0.087(3) Uani 1 1 d . . .
H6S1 H 0.4161 0.7319 0.5301 0.130 Uiso 1 1 calc R . .
H6S2 H 0.3463 0.6156 0.4886 0.130 Uiso 1 1 calc R . .
H6S3 H 0.4740 0.6330 0.5012 0.130 Uiso 1 1 calc R . .
C7 C 0.3641(7) 0.6299(6) 1.0185(6) 0.059(2) Uani 1 1 d . B .
H7A H 0.3487 0.6649 0.9631 0.089 Uiso 1 1 calc R . .
H7B H 0.3055 0.6335 1.0497 0.089 Uiso 1 1 calc R . .
H7C H 0.3686 0.5560 0.9921 0.089 Uiso 1 1 calc R . .
C7S C 0.1476(12) 0.8235(14) 0.5868(12) 0.053(4) Uani 0.50 1 d P . .
C8 C 0.5036(7) 0.6153(6) 1.1703(6) 0.053(2) Uani 1 1 d . B .
H8A H 0.4444 0.6012 1.1985 0.079 Uiso 1 1 calc R . .
H8B H 0.5695 0.6522 1.2249 0.079 Uiso 1 1 calc R . .
H8C H 0.5182 0.5485 1.1348 0.079 Uiso 1 1 calc R . .
C7SB C 0.1331 0.8176 0.2360 0.119(11) Uani 0.50 1 d P . .
C8S C 0.1340 0.7483 0.4164 0.095(7) Uani 0.50 1 d P . 1
C9 C 0.5578(6) 0.9042(6) 1.3396(5) 0.0433(17) Uani 1 1 d . B 1
C8SB C 0.2241 0.7779 0.4004 0.071(5) Uani 0.50 1 d P . 2
C9S C 0.0603 0.9111 0.4556 0.078(6) Uani 0.50 1 d P . 1
C10 C 0.4654(7) 0.9661(6) 1.3420(6) 0.057(2) Uani 1 1 d . . .
H10A H 0.4624 0.9870 1.4114 0.085 Uiso 1 1 calc R B 1
H10B H 0.3963 0.9221 1.2985 0.085 Uiso 1 1 calc R B 1
H10C H 0.4779 1.0291 1.3179 0.085 Uiso 1 1 calc R B 1
C9SB C 0.0681 0.8584 0.3829 0.057(4) Uani 0.50 1 d P . 2
C11 C 0.5432(7) 0.8111(6) 1.3855(5) 0.057(2) Uani 1 1 d . . .
H11A H 0.6024 0.7706 1.3834 0.086 Uiso 1 1 calc R B 1
H11B H 0.4731 0.7659 1.3469 0.086 Uiso 1 1 calc R B 1
H11C H 0.5447 0.8373 1.4557 0.086 Uiso 1 1 calc R B 1
C12 C 0.6663(8) 0.9752(7) 1.4033(5) 0.064(2) Uani 1 1 d . . .
H12A H 0.6669 0.9965 1.4737 0.096 Uiso 1 1 calc R B 1
H12B H 0.6748 1.0379 1.3777 0.096 Uiso 1 1 calc R B 1
H12C H 0.7265 0.9364 1.3993 0.096 Uiso 1 1 calc R B 1
C13 C 0.8568(5) 0.8017(6) 0.9342(5) 0.0402(16) Uani 1 1 d . B .
C14 C 0.8424(5) 0.7172(5) 0.8372(5) 0.0378(15) Uani 1 1 d . . .
H14 H 0.7621 0.6995 0.8023 0.045 Uiso 1 1 calc R . .
C15 C 0.8929(5) 0.7563(5) 0.7620(5) 0.0387(15) Uani 1 1 d . . .
H15 H 0.9272 0.6974 0.7331 0.046 Uiso 1 1 calc R . .
C16 C 0.9849(5) 0.8514(6) 0.8128(5) 0.0422(17) Uani 1 1 d . . .
C17 C 0.8778(7) 0.6132(6) 0.8622(6) 0.0522(19) Uani 1 1 d . . .
C18 C 0.8294(8) 0.5864(7) 0.9401(7) 0.068(2) Uani 1 1 d . . .
H18A H 0.8430 0.5164 0.9484 0.102 Uiso 1 1 calc R . .
H18B H 0.7507 0.5864 0.9181 0.102 Uiso 1 1 calc R . .
H18C H 0.8631 0.6388 1.0045 0.102 Uiso 1 1 calc R . .
C19 C 0.9998(7) 0.6192(8) 0.8982(7) 0.073(3) Uani 1 1 d . . .
H19A H 1.0300 0.6696 0.9643 0.110 Uiso 1 1 calc R . .
H19B H 1.0316 0.6424 0.8499 0.110 Uiso 1 1 calc R . .
H19C H 1.0170 0.5495 0.9039 0.110 Uiso 1 1 calc R . .
C20 C 0.8307(10) 0.5215(6) 0.7666(7) 0.080(3) Uani 1 1 d . . .
H20A H 0.8453 0.4549 0.7837 0.120 Uiso 1 1 calc R . .
H20B H 0.8651 0.5326 0.7156 0.120 Uiso 1 1 calc R . .
H20C H 0.7518 0.5187 0.7399 0.120 Uiso 1 1 calc R . .
C21 C 0.8077(5) 0.7797(6) 0.6700(5) 0.0466(18) Uani 1 1 d . . .
C22 C 0.7349(6) 0.8576(7) 0.7014(7) 0.064(2) Uani 1 1 d . . .
H22A H 0.6829 0.8679 0.6410 0.096 Uiso 1 1 calc R . .
H22B H 0.7804 0.9252 0.7413 0.096 Uiso 1 1 calc R . .
H22C H 0.6951 0.8291 0.7421 0.096 Uiso 1 1 calc R . .
C23 C 0.8702(7) 0.8237(7) 0.6067(6) 0.066(2) Uani 1 1 d . . .
H23A H 0.8186 0.8286 0.5435 0.098 Uiso 1 1 calc R . .
H23B H 0.9209 0.7768 0.5916 0.098 Uiso 1 1 calc R . .
H23C H 0.9111 0.8939 0.6444 0.098 Uiso 1 1 calc R . .
C24 C 0.7354(7) 0.6764(7) 0.6044(6) 0.069(2) Uani 1 1 d . . .
H24A H 0.7005 0.6426 0.6454 0.104 Uiso 1 1 calc R . .
H24B H 0.7799 0.6296 0.5768 0.104 Uiso 1 1 calc R . .
H24C H 0.6793 0.6908 0.5489 0.104 Uiso 1 1 calc R . .
N1S N 0.8275(9) 0.5811(9) 1.2784(8) 0.072(3) Uani 0.75 1 d P . .
N1SB N 0.8927(19) 0.5298(16) 1.344(2) 0.046(6) Uani 0.25 1 d P . .
N2S N 0.4413(6) 0.6457(5) 0.6335(5) 0.0594(18) Uani 1 1 d . . .
N3S N 0.1118 0.8211 0.4903 0.058(4) Uani 0.50 1 d P . 1
N3SB N 0.1357 0.8228 0.3466 0.063(4) Uani 0.50 1 d P . 2
O1 O 0.5629(3) 1.0345(3) 1.1962(3) 0.0329(10) Uani 1 1 d . . .
O1S O 0.8662(15) 0.7306(14) 1.2314(13) 0.184(7) Uani 0.75 1 d P . .
O2 O 0.6884(3) 0.9465(4) 1.1600(3) 0.0433(11) Uani 1 1 d . . .
O1SB O 1.0276 0.5504 1.5011 0.154(16) Uani 0.25 1 d PU . .
O2S O 0.4524(5) 0.7230(5) 0.7919(4) 0.0617(15) Uani 1 1 d . . .
O3 O 0.3075(4) 0.8808(4) 1.0909(4) 0.0507(13) Uani 1 1 d . . .
O3S O 0.1465(18) 0.7431(19) 0.6341(15) 0.106(7) Uani 0.50 1 d P B 1
O4 O 0.4321(3) 0.8724(3) 1.0126(3) 0.0342(10) Uani 1 1 d . . .
O3SB O 0.1975(12) 0.7537(14) 0.6157(11) 0.057(4) Uani 0.50 1 d P B 3
O4S O 0.9870(9) 0.8961(11) 1.3372(8) 0.072(3) Uani 0.50 1 d P . .
O5 O 0.9638(4) 0.9387(4) 0.8473(4) 0.0526(13) Uani 1 1 d . . .
O6 O 1.0807(4) 0.8365(5) 0.8161(4) 0.0649(16) Uani 1 1 d . . .
O7 O 0.7782(4) 0.8477(4) 0.9434(4) 0.0459(12) Uani 1 1 d . . .
O8 O 0.9461(4) 0.8210(4) 1.0024(4) 0.0502(13) Uani 1 1 d . . .
K1 K 0.28430(10) 0.83381(11) 0.83273(10) 0.0348(4) Uani 1 1 d . . .
K2 K 0.59265(10) 0.91368(11) 0.94185(10) 0.0311(4) Uani 1 1 d . . .
K3 K 0.87371(10) 1.05331(12) 0.96435(11) 0.0392(4) Uani 1 1 d . . .
K4 K 0.87845(11) 0.91092(13) 1.15893(11) 0.0438(4) Uani 1 1 d . . .

loop_
_atom_site_aniso_label
_atom_site_aniso_U_11
_atom_site_aniso_U_22
_atom_site_aniso_U_33
_atom_site_aniso_U_23
_atom_site_aniso_U_13
_atom_site_aniso_U_12
C1 0.025(3) 0.029(3) 0.032(3) 0.000(3) 0.004(3) -0.003(3)
C1S 0.094(11) 0.097(13) 0.127(14) 0.050(11) 0.030(10) -0.005(9)
C2 0.037(3) 0.032(3) 0.029(3) 0.010(3) 0.014(3) 0.008(3)
C1SB 0.13(2) 0.14(2) 0.13(2) 0.030(11) 0.041(11) 0.022(11)
C2S 0.113(10) 0.098(10) 0.124(11) 0.002(8) 0.029(8) -0.007(8)
C3 0.034(3) 0.028(3) 0.024(3) 0.004(3) 0.000(3) 0.009(3)
C3S 0.34(3) 0.170(19) 0.108(13) -0.037(13) 0.062(17) -0.05(2)
C4 0.022(3) 0.042(4) 0.018(3) 0.003(3) 0.001(2) 0.005(3)
C4S 0.057(5) 0.071(6) 0.052(5) 0.000(4) 0.021(4) 0.002(4)
C5 0.052(4) 0.036(4) 0.031(3) 0.008(3) 0.013(3) 0.010(3)
C5S 0.095(7) 0.050(6) 0.081(7) 0.016(5) 0.026(6) 0.005(5)
C6 0.071(5) 0.033(4) 0.043(4) 0.008(3) 0.025(4) 0.020(4)
C6S 0.090(7) 0.121(9) 0.057(6) 0.018(6) 0.030(5) 0.039(7)
C7 0.067(5) 0.042(5) 0.057(5) 0.010(4) 0.006(4) -0.002(4)
C7S 0.036(8) 0.066(11) 0.047(9) 0.008(8) 0.007(7) -0.009(8)
C8 0.085(6) 0.038(4) 0.046(4) 0.019(3) 0.026(4) 0.021(4)
C7SB 0.028(9) 0.065(13) 0.21(3) 0.039(15) -0.051(13) -0.008(8)
C8S 0.103(17) 0.117(19) 0.055(12) -0.009(12) 0.024(12) 0.032(15)
C9 0.068(5) 0.042(4) 0.019(3) 0.011(3) 0.009(3) 0.008(4)
C8SB 0.090(14) 0.043(10) 0.055(10) 0.014(8) -0.017(10) 0.002(9)
C9S 0.058(11) 0.083(15) 0.074(13) 0.030(11) -0.013(10) 0.001(10)
C10 0.099(6) 0.046(5) 0.039(4) 0.013(3) 0.039(4) 0.020(4)
C9SB 0.047(9) 0.065(11) 0.062(11) 0.021(9) 0.018(9) 0.001(8)
C11 0.086(6) 0.057(5) 0.029(4) 0.016(3) 0.017(4) 0.007(4)
C12 0.092(6) 0.056(5) 0.024(4) 0.005(3) -0.009(4) 0.001(5)
C13 0.027(3) 0.048(4) 0.053(4) 0.020(3) 0.016(3) 0.009(3)
C14 0.025(3) 0.038(4) 0.045(4) 0.009(3) 0.004(3) 0.003(3)
C15 0.031(3) 0.036(4) 0.040(4) 0.003(3) 0.002(3) 0.003(3)
C16 0.028(3) 0.066(5) 0.030(3) 0.012(3) 0.007(3) 0.000(3)
C17 0.070(5) 0.033(4) 0.059(5) 0.016(4) 0.022(4) 0.017(4)
C18 0.086(6) 0.054(5) 0.077(6) 0.033(5) 0.032(5) 0.016(5)
C19 0.078(6) 0.076(7) 0.081(6) 0.032(5) 0.028(5) 0.047(5)
C20 0.134(9) 0.030(5) 0.074(6) 0.003(4) 0.033(6) 0.018(5)
C21 0.034(4) 0.056(5) 0.041(4) 0.015(3) -0.001(3) -0.003(3)
C22 0.045(4) 0.080(6) 0.065(5) 0.033(5) 0.000(4) 0.018(4)
C23 0.064(5) 0.070(6) 0.048(5) 0.015(4) -0.002(4) -0.005(4)
C24 0.060(5) 0.075(6) 0.054(5) 0.012(4) -0.002(4) -0.010(5)
N1S 0.094(8) 0.070(7) 0.058(6) 0.017(5) 0.031(6) 0.016(6)
N1SB 0.047(13) 0.018(11) 0.072(17) -0.001(11) 0.031(13) -0.009(10)
N2S 0.068(4) 0.052(4) 0.059(4) -0.007(3) 0.039(4) -0.001(3)
N3S 0.037(6) 0.081(10) 0.038(7) -0.004(7) 0.002(5) -0.013(6)
N3SB 0.058(8) 0.077(10) 0.041(7) 0.033(7) -0.010(6) -0.007(7)
O1 0.031(2) 0.036(3) 0.031(2) 0.0096(19) 0.0078(18) 0.006(2)
O1S 0.193(16) 0.160(15) 0.164(14) 0.082(12) -0.019(12) -0.010(12)
O2 0.031(2) 0.053(3) 0.044(3) 0.006(2) 0.014(2) 0.005(2)
O1SB 0.151(18) 0.145(18) 0.160(18) 0.042(10) 0.035(10) 0.018(10)
O2S 0.080(4) 0.068(4) 0.037(3) 0.010(3) 0.020(3) 0.014(3)
O3 0.030(2) 0.063(3) 0.071(3) 0.037(3) 0.017(2) 0.015(2)
O3S 0.108(17) 0.118(16) 0.071(12) -0.008(10) 0.018(11) 0.021(14)
O4 0.040(2) 0.036(3) 0.025(2) 0.0095(18) 0.0080(19) 0.0027(19)
O3SB 0.062(9) 0.080(9) 0.031(6) 0.011(6) 0.018(6) 0.018(8)
O4S 0.054(7) 0.109(10) 0.053(7) 0.039(7) 0.004(5) 0.006(7)
O5 0.047(3) 0.042(3) 0.062(3) 0.003(3) 0.018(2) -0.011(2)
O6 0.023(2) 0.105(5) 0.062(3) 0.013(3) 0.014(2) 0.003(3)
O7 0.037(3) 0.050(3) 0.064(3) 0.023(2) 0.026(2) 0.015(2)
O8 0.029(2) 0.063(3) 0.049(3) 0.000(2) 0.011(2) -0.007(2)
K1 0.0275(7) 0.0419(8) 0.0306(7) 0.0073(6) 0.0048(5) 0.0012(6)
K2 0.0239(6) 0.0381(8) 0.0341(7) 0.0114(6) 0.0104(5) 0.0074(5)
K3 0.0198(6) 0.0489(9) 0.0460(8) 0.0123(7) 0.0066(6) 0.0019(6)
K4 0.0314(7) 0.0614(10) 0.0370(8) 0.0114(7) 0.0117(6) -0.0009(7)

loop_
_atom_type_symbol
_atom_type_description
_atom_type_scat_dispersion_real
_atom_type_scat_dispersion_imag
_atom_type_scat_source
C C 0.0181 0.0091 'International Tables Vol C Tables 4.2.6.8 and 6.1.1.4'
H H 0.0000 0.0000 'International Tables Vol C Tables 4.2.6.8 and 6.1.1.4'
N N 0.0311 0.0180 'International Tables Vol C Tables 4.2.6.8 and 6.1.1.4'
O O 0.0492 0.0322 'International Tables Vol C Tables 4.2.6.8 and 6.1.1.4'
K K 0.3868 1.0657 'International Tables Vol C Tables 4.2.6.8 and 6.1.1.4'

loop_
_geom_angle_atom_site_label_1
_geom_angle_atom_site_label_2
_geom_angle_atom_site_label_3
_geom_angle
_geom_angle_site_symmetry_1
_geom_angle_site_symmetry_3
_geom_angle_publ_flag
O3 C1 O4 122.3(6) . . ?
O3 C1 C2 118.5(6) . . ?
O4 C1 C2 119.2(5) . . ?
O3 C1 K2 74.8(4) . 2_677 ?
O4 C1 K2 63.7(3) . 2_677 ?
C2 C1 K2 136.7(4) . 2_677 ?
O3 C1 K1 86.5(4) . . ?
O4 C1 K1 45.9(3) . . ?
C2 C1 K1 142.1(4) . . ?
K2 C1 K1 74.30(14) 2_677 . ?
N1S C1S O1S 118.9(18) . . ?
C1 C2 C3 113.1(5) . . ?
C1 C2 C5 110.8(5) . . ?
C3 C2 C5 114.1(5) . . ?
C1 C2 H2 106.0 . . ?
C3 C2 H2 106.0 . . ?
C5 C2 H2 106.0 . . ?
O1SB C1SB N1SB 141.1(9) . . ?
O1SB C1SB O1SB 66.289(8) . 2_768 ?
N1SB C1SB O1SB 148.5(9) . 2_768 ?
N1SB C2S N1S 56.7(11) . . ?
C4 C3 C2 113.0(5) . . ?
C4 C3 C9 110.3(5) . . ?
C2 C3 C9 113.6(5) . . ?
C4 C3 H3 106.5 . . ?
C2 C3 H3 106.5 . . ?
C9 C3 H3 106.5 . . ?
N1S C3S N1SB 53.0(13) . . ?
O1 C4 O2 123.0(6) . . ?
O1 C4 C3 119.5(5) . . ?
O2 C4 C3 117.6(6) . . ?
O1 C4 K1 57.9(3) . 2_677 ?
O2 C4 K1 66.2(4) . 2_677 ?
C3 C4 K1 167.1(4) . 2_677 ?
O1 C4 K2 96.3(3) . . ?
O2 C4 K2 56.3(3) . . ?
C3 C4 K2 119.0(4) . . ?
K1 C4 K2 73.65(13) 2_677 . ?
O2S C4S N2S 121.8(9) . . ?
O2S C4S K1 59.4(4) . . ?
N2S C4S K1 143.9(6) . . ?
C7 C5 C6 108.1(6) . . ?
C7 C5 C8 108.2(6) . . ?
C6 C5 C8 107.7(6) . . ?
C7 C5 C2 109.6(6) . . ?
C6 C5 C2 113.3(6) . . ?
C8 C5 C2 109.8(5) . . ?
N2S C5S H5S1 109.5 . . ?
N2S C5S H5S2 109.5 . . ?
H5S1 C5S H5S2 109.5 . . ?
N2S C5S H5S3 109.5 . . ?
H5S1 C5S H5S3 109.5 . . ?
H5S2 C5S H5S3 109.5 . . ?
C5 C6 H6A 109.5 . . ?
C5 C6 H6B 109.5 . . ?
H6A C6 H6B 109.5 . . ?
C5 C6 H6C 109.5 . . ?
H6A C6 H6C 109.5 . . ?
H6B C6 H6C 109.5 . . ?
N2S C6S H6S1 109.5 . . ?
N2S C6S H6S2 109.5 . . ?
H6S1 C6S H6S2 109.5 . . ?
N2S C6S H6S3 109.5 . . ?
H6S1 C6S H6S3 109.5 . . ?
H6S2 C6S H6S3 109.5 . . ?
C5 C7 H7A 109.5 . . ?
C5 C7 H7B 109.5 . . ?
H7A C7 H7B 109.5 . . ?
C5 C7 H7C 109.5 . . ?
H7A C7 H7C 109.5 . . ?
H7B C7 H7C 109.5 . . ?
O3SB C7S N3S 120.8(15) . . ?
O3SB C7S O3S 34.5(10) . . ?
N3S C7S O3S 129.9(16) . . ?
O3SB C7S K1 55.0(9) . . ?
N3S C7S K1 170.2(9) . . ?
O3S C7S K1 53.0(11) . . ?
C5 C8 H8A 109.5 . . ?
C5 C8 H8B 109.5 . . ?
H8A C8 H8B 109.5 . . ?
C5 C8 H8C 109.5 . . ?
H8A C8 H8C 109.5 . . ?
H8B C8 H8C 109.5 . . ?
C10 C9 C11 109.3(6) . . ?
C10 C9 C12 109.2(7) . . ?
C11 C9 C12 108.2(6) . . ?
C10 C9 C3 112.5(5) . . ?
C11 C9 C3 109.6(6) . . ?
C12 C9 C3 107.9(6) . . ?
N3S C9S O4S 121.0(5) . 1_454 ?
N3SB C9SB O4S 125.7(5) . 1_454 ?
O8 C13 O7 122.2(7) . . ?
O8 C13 C14 118.5(6) . . ?
O7 C13 C14 119.2(6) . . ?
O8 C13 K4 58.3(4) . . ?
O7 C13 K4 66.5(4) . . ?
C14 C13 K4 161.7(5) . . ?
O8 C13 K3 86.8(4) . . ?
O7 C13 K3 58.5(4) . . ?
C14 C13 K3 128.2(4) . . ?
K4 C13 K3 69.97(16) . . ?
C13 C14 C15 113.9(5) . . ?
C13 C14 C17 110.7(6) . . ?
C15 C14 C17 114.4(6) . . ?
C13 C14 H14 105.7 . . ?
C15 C14 H14 105.7 . . ?
C17 C14 H14 105.7 . . ?
C16 C15 C14 113.2(5) . . ?
C16 C15 C21 109.9(6) . . ?
C14 C15 C21 114.3(5) . . ?
C16 C15 H15 106.3 . . ?
C14 C15 H15 106.3 . . ?
C21 C15 H15 106.3 . . ?
O5 C16 O6 122.5(7) . . ?
O5 C16 C15 120.2(6) . . ?
O6 C16 C15 117.3(7) . . ?
O5 C16 K3 68.4(4) . 2_777 ?
O6 C16 K3 74.3(4) . 2_777 ?
C15 C16 K3 132.6(4) . 2_777 ?
O5 C16 K4 51.6(4) . 2_777 ?
O6 C16 K4 75.2(5) . 2_777 ?
C15 C16 K4 155.9(4) . 2_777 ?
K3 C16 K4 69.06(15) 2_777 2_777 ?
C18 C17 C19 109.7(7) . . ?
C18 C17 C20 106.6(7) . . ?
C19 C17 C20 108.3(7) . . ?
C18 C17 C14 109.8(6) . . ?
C19 C17 C14 113.1(7) . . ?
C20 C17 C14 109.1(6) . . ?
C17 C18 H18A 109.5 . . ?
C17 C18 H18B 109.5 . . ?
H18A C18 H18B 109.5 . . ?
C17 C18 H18C 109.5 . . ?
H18A C18 H18C 109.5 . . ?
H18B C18 H18C 109.5 . . ?
C17 C19 H19A 109.5 . . ?
C17 C19 H19B 109.5 . . ?
H19A C19 H19B 109.5 . . ?
C17 C19 H19C 109.5 . . ?
H19A C19 H19C 109.5 . . ?
H19B C19 H19C 109.5 . . ?
C17 C20 H20A 109.5 . . ?
C17 C20 H20B 109.5 . . ?
H20A C20 H20B 109.5 . . ?
C17 C20 H20C 109.5 . . ?
H20A C20 H20C 109.5 . . ?
H20B C20 H20C 109.5 . . ?
C24 C21 C23 107.8(7) . . ?
C24 C21 C22 108.8(6) . . ?
C23 C21 C22 109.8(7) . . ?
C24 C21 C15 108.9(6) . . ?
C23 C21 C15 108.1(6) . . ?
C22 C21 C15 113.4(6) . . ?
C21 C22 H22A 109.5 . . ?
C21 C22 H22B 109.5 . . ?
H22A C22 H22B 109.5 . . ?
C21 C22 H22C 109.5 . . ?
H22A C22 H22C 109.5 . . ?
H22B C22 H22C 109.5 . . ?
C21 C23 H23A 109.5 . . ?
C21 C23 H23B 109.5 . . ?
H23A C23 H23B 109.5 . . ?
C21 C23 H23C 109.5 . . ?
H23A C23 H23C 109.5 . . ?
H23B C23 H23C 109.5 . . ?
C21 C24 H24A 109.5 . . ?
C21 C24 H24B 109.5 . . ?
H24A C24 H24B 109.5 . . ?
C21 C24 H24C 109.5 . . ?
H24A C24 H24C 109.5 . . ?
H24B C24 H24C 109.5 . . ?
C1S N1S C3S 119.3(16) . . ?
C1S N1S N1SB 134.1(15) . . ?
C3S N1S N1SB 76.0(16) . . ?
C1S N1S C2S 123.1(13) . . ?
C3S N1S C2S 117.6(14) . . ?
N1SB N1S C2S 60.8(11) . . ?
C1SB N1SB N1S 163.0(18) . . ?
C1SB N1SB C2S 131.5(17) . . ?
N1S N1SB C2S 62.5(13) . . ?
C1SB N1SB C3S 112.5(17) . . ?
N1S N1SB C3S 51.0(11) . . ?
C2S N1SB C3S 100.5(17) . . ?
C4S N2S C5S 125.7(8) . . ?
C4S N2S C6S 117.6(8) . . ?
C5S N2S C6S 116.6(8) . . ?
C7S N3S C8S 123.0(8) . . ?
C7S N3S C9S 120.9(8) . . ?
C8S N3S C9S 115.236(8) . . ?
C9SB N3SB C8SB 123.646(7) . . ?
C9SB N3SB C7SB 123.188(7) . . ?
C8SB N3SB C7SB 113.133(7) . . ?
C4 O1 K2 130.6(4) . 2_677 ?
C4 O1 K1 99.0(4) . 2_677 ?
K2 O1 K1 91.20(13) 2_677 2_677 ?
C1S O1S K4 147.6(14) . . ?
C4 O2 K4 158.4(4) . . ?
C4 O2 K1 90.0(4) . 2_677 ?
K4 O2 K1 99.62(15) . 2_677 ?
C4 O2 K2 102.7(3) . . ?
K4 O2 K2 97.32(14) . . ?
K1 O2 K2 85.80(14) 2_677 . ?
C1SB O1SB C1SB 113.711(8) . 2_768 ?
C1SB O1SB O1SB 64.709(9) . 2_768 ?
C1SB O1SB O1SB 49.002(7) 2_768 2_768 ?
C4S O2S K1 98.9(5) . . ?
C4S O2S K2 113.2(5) . . ?
K1 O2S K2 81.51(15) . . ?
C1 O3 K3 155.1(4) . 2_677 ?
C1 O3 K2 82.0(4) . 2_677 ?
K3 O3 K2 84.79(14) 2_677 2_677 ?
C7S O3S K1 104.1(13) . . ?
C1 O4 K2 152.5(4) . . ?
C1 O4 K1 114.1(4) . . ?
K2 O4 K1 92.81(13) . . ?
C1 O4 K2 92.7(4) . 2_677 ?
K2 O4 K2 92.17(13) . 2_677 ?
K1 O4 K2 91.94(13) . 2_677 ?
C7S O3SB K1 104.3(11) . . ?
C9SB O4S C9S 44.2(3) 1_656 1_656 ?
C9SB O4S K4 142.0(8) 1_656 . ?
C9S O4S K4 169.2(8) 1_656 . ?
C16 O5 K3 149.1(5) . . ?
C16 O5 K4 107.7(4) . 2_777 ?
K3 O5 K4 100.18(18) . 2_777 ?
C16 O5 K3 88.1(4) . 2_777 ?
K3 O5 K3 83.28(15) . 2_777 ?
K4 O5 K3 80.92(13) 2_777 2_777 ?
C16 O6 K1 172.1(6) . 1_655 ?
C16 O6 K3 81.9(4) . 2_777 ?
K1 O6 K3 93.66(16) 1_655 2_777 ?
C16 O6 K4 82.7(5) . 2_777 ?
K1 O6 K4 89.68(16) 1_655 2_777 ?
K3 O6 K4 71.23(14) 2_777 2_777 ?
C13 O7 K2 170.1(5) . . ?
C13 O7 K3 98.9(4) . . ?
K2 O7 K3 89.45(14) . . ?
C13 O7 K4 89.9(4) . . ?
K2 O7 K4 96.75(15) . . ?
K3 O7 K4 80.27(14) . . ?
C13 O8 K3 132.5(5) . 2_777 ?
C13 O8 K4 98.5(4) . . ?
K3 O8 K4 101.39(17) 2_777 . ?
C13 O8 K3 71.7(4) . . ?
K3 O8 K3 73.93(13) 2_777 . ?
K4 O8 K3 72.60(13) . . ?
O6 K1 O4 120.77(16) 1_455 . ?
O6 K1 O1 132.72(18) 1_455 2_677 ?
O4 K1 O1 81.05(13) . 2_677 ?
O6 K1 O3S 67.4(5) 1_455 . ?
O4 K1 O3S 165.3(5) . . ?
O1 K1 O3S 102.4(5) 2_677 . ?
O6 K1 O2 88.95(17) 1_455 2_677 ?
O4 K1 O2 90.28(14) . 2_677 ?
O1 K1 O2 46.65(13) 2_677 2_677 ?
O3S K1 O2 102.5(5) . 2_677 ?
O6 K1 O2S 149.8(2) 1_455 . ?
O4 K1 O2S 76.91(15) . . ?
O1 K1 O2S 70.29(15) 2_677 . ?
O3S K1 O2S 90.7(5) . . ?
O2 K1 O2S 116.92(16) 2_677 . ?
O6 K1 O3SB 82.1(3) 1_455 . ?
O4 K1 O3SB 155.9(3) . . ?
O1 K1 O3SB 88.3(3) 2_677 . ?
O3S K1 O3SB 15.7(4) . . ?
O2 K1 O3SB 98.1(4) 2_677 . ?
O2S K1 O3SB 79.2(3) . . ?
O6 K1 C4 110.58(19) 1_455 2_677 ?
O4 K1 C4 87.68(14) . 2_677 ?
O1 K1 C4 23.06(14) 2_677 2_677 ?
O3S K1 C4 101.0(5) . 2_677 ?
O2 K1 C4 23.85(14) 2_677 2_677 ?
O2S K1 C4 93.28(17) . 2_677 ?
O3SB K1 C4 90.9(4) . 2_677 ?
O6 K1 C4S 140.0(2) 1_455 . ?
O4 K1 C4S 96.03(18) . . ?
O1 K1 C4S 63.02(19) 2_677 . ?
O3S K1 C4S 73.4(5) . . ?
O2 K1 C4S 107.20(19) 2_677 . ?
O2S K1 C4S 21.69(18) . . ?
O3SB K1 C4S 59.9(3) . . ?
C4 K1 C4S 83.9(2) 2_677 . ?
O6 K1 C1 102.34(16) 1_455 . ?
O4 K1 C1 20.00(13) . . ?
O1 K1 C1 99.80(14) 2_677 . ?
O3S K1 C1 156.6(5) . . ?
O2 K1 C1 98.13(14) 2_677 . ?
O2S K1 C1 89.76(15) . . ?
O3SB K1 C1 163.3(4) . . ?
C4 K1 C1 102.30(15) 2_677 . ?
C4S K1 C1 110.84(19) . . ?
O6 K1 C7S 71.5(3) 1_455 . ?
O4 K1 C7S 164.5(3) . . ?
O1 K1 C7S 83.6(3) 2_677 . ?
O3S K1 C7S 22.9(5) . . ?
O2 K1 C7S 80.2(3) 2_677 . ?
O2S K1 C7S 96.5(3) . . ?
O3SB K1 C7S 20.7(4) . . ?
C4 K1 C7S 78.7(3) 2_677 . ?
C4S K1 C7S 75.5(3) . . ?
C1 K1 C7S 173.6(3) . . ?
O6 K1 K2 158.48(14) 1_455 . ?
O4 K1 K2 43.16(9) . . ?
O1 K1 K2 44.11(9) 2_677 . ?
O3S K1 K2 132.1(4) . . ?
O2 K1 K2 78.31(9) 2_677 . ?
O2S K1 K2 50.58(12) . . ?
O3SB K1 K2 116.6(3) . . ?
C4 K1 K2 61.30(11) 2_677 . ?
C4S K1 K2 61.22(15) . . ?
C1 K1 K2 63.08(10) . . ?
C7S K1 K2 122.2(3) . . ?
O4 K2 O7 137.01(14) . . ?
O4 K2 O1 82.35(13) . 2_677 ?
O7 K2 O1 134.08(15) . 2_677 ?
O4 K2 O4 87.83(13) . 2_677 ?
O7 K2 O4 124.59(15) . 2_677 ?
O1 K2 O4 65.24(13) 2_677 2_677 ?
O4 K2 O2 73.40(12) . . ?
O7 K2 O2 81.24(14) . . ?
O1 K2 O2 142.65(13) 2_677 . ?
O4 K2 O2 85.53(13) 2_677 . ?
O4 K2 O2S 75.46(15) . . ?
O7 K2 O2S 95.44(16) . . ?
O1 K2 O2S 68.81(15) 2_677 . ?
O4 K2 O2S 132.71(15) 2_677 . ?
O2 K2 O2S 128.71(15) . . ?
O4 K2 O3 131.24(14) . 2_677 ?
O7 K2 O3 87.01(14) . 2_677 ?
O1 K2 O3 73.93(13) 2_677 2_677 ?
O4 K2 O3 43.60(13) 2_677 2_677 ?
O2 K2 O3 101.26(14) . 2_677 ?
O2S K2 O3 129.82(15) . 2_677 ?
O4 K2 C1 108.76(15) . 2_677 ?
O7 K2 C1 110.04(16) . 2_677 ?
O1 K2 C1 59.59(14) 2_677 2_677 ?
O4 K2 C1 23.61(14) 2_677 2_677 ?
O2 K2 C1 101.76(15) . 2_677 ?
O2S K2 C1 126.58(16) . 2_677 ?
O3 K2 C1 23.15(14) 2_677 2_677 ?
O4 K2 C4 53.59(13) . . ?
O7 K2 C4 101.34(15) . . ?
O1 K2 C4 124.13(13) 2_677 . ?
O4 K2 C4 79.12(14) 2_677 . ?
O2 K2 C4 21.02(13) . . ?
O2S K2 C4 120.10(15) . . ?
O3 K2 C4 108.29(15) 2_677 . ?
C1 K2 C4 100.37(16) 2_677 . ?
O4 K2 K1 44.03(9) . . ?
O7 K2 K1 143.26(13) . . ?
O1 K2 K1 44.69(9) 2_677 . ?
O4 K2 K1 89.86(9) 2_677 . ?
O2 K2 K1 117.41(9) . . ?
O2S K2 K1 47.91(12) . . ?
O3 K2 K1 116.79(9) 2_677 . ?
C1 K2 K1 97.33(11) 2_677 . ?
C4 K2 K1 97.14(10) . . ?
O4 K2 K3 153.06(10) . . ?
O7 K2 K3 46.93(11) . . ?
O1 K2 K3 111.48(10) 2_677 . ?
O4 K2 K3 78.15(9) 2_677 . ?
O2 K2 K3 82.57(9) . . ?
O2S K2 K3 130.56(12) . . ?
O3 K2 K3 41.95(9) 2_677 . ?
C1 K2 K3 63.97(11) 2_677 . ?
C4 K2 K3 100.74(10) . . ?
K1 K2 K3 156.09(5) . . ?
O4 K2 K2 46.11(10) . 2_677 ?
O7 K2 K2 153.71(13) . 2_677 ?
O1 K2 K2 67.00(10) 2_677 2_677 ?
O4 K2 K2 41.72(9) 2_677 2_677 ?
O2 K2 K2 75.73(10) . 2_677 ?
O2S K2 K2 108.78(12) . 2_677 ?
O3 K2 K2 85.23(10) 2_677 2_677 ?
C1 K2 K2 63.48(12) 2_677 2_677 ?
C4 K2 K2 57.90(10) . 2_677 ?
K1 K2 K2 61.28(4) . 2_677 ?
K3 K2 K2 116.47(6) . 2_677 ?
O3 K3 O8 119.09(18) 2_677 2_777 ?
O3 K3 O5 126.44(18) 2_677 . ?
O8 K3 O5 79.33(16) 2_777 . ?
O3 K3 O7 94.76(15) 2_677 . ?
O8 K3 O7 145.76(16) 2_777 . ?
O5 K3 O7 76.09(15) . . ?
O3 K3 O5 136.78(17) 2_677 2_777 ?
O8 K3 O5 66.14(15) 2_777 2_777 ?
O5 K3 O5 96.72(16) . 2_777 ?
O7 K3 O5 93.40(15) . 2_777 ?
O3 K3 O6 93.53(16) 2_677 2_777 ?
O8 K3 O6 79.00(15) 2_777 2_777 ?
O5 K3 O6 139.97(16) . 2_777 ?
O7 K3 O6 105.54(16) . 2_777 ?
O5 K3 O6 43.54(15) 2_777 2_777 ?
O3 K3 C16 116.02(19) 2_677 2_777 ?
O8 K3 C16 62.32(17) 2_777 2_777 ?
O5 K3 C16 116.81(18) . 2_777 ?
O7 K3 C16 109.11(18) . 2_777 ?
O5 K3 C16 23.49(17) 2_777 2_777 ?
O6 K3 C16 23.77(15) 2_777 2_777 ?
O3 K3 C13 115.62(17) 2_677 . ?
O8 K3 C13 123.54(16) 2_777 . ?
O5 K3 C13 57.29(16) . . ?
O7 K3 C13 22.65(14) . . ?
O5 K3 C13 83.66(17) 2_777 . ?
O6 K3 C13 110.86(18) 2_777 . ?
C16 K3 C13 104.7(2) 2_777 . ?
O3 K3 O8 134.81(15) 2_677 . ?
O8 K3 O8 106.07(14) 2_777 . ?
O5 K3 O8 58.27(15) . . ?
O7 K3 O8 40.13(12) . . ?
O5 K3 O8 63.07(14) 2_777 . ?
O6 K3 O8 96.64(15) 2_777 . ?
C16 K3 O8 85.39(17) 2_777 . ?
C13 K3 O8 21.56(14) . . ?
O3 K3 K4 111.33(12) 2_677 . ?
O8 K3 K4 113.79(13) 2_777 . ?
O5 K3 K4 103.00(13) . . ?
O7 K3 K4 51.03(11) . . ?
O5 K3 K4 47.72(10) 2_777 . ?
O6 K3 K4 57.24(13) 2_777 . ?
C16 K3 K4 58.35(14) 2_777 . ?
C13 K3 K4 53.92(13) . . ?
O8 K3 K4 44.93(9) . . ?
O3 K3 K3 177.27(15) 2_677 2_777 ?
O8 K3 K3 63.16(12) 2_777 2_777 ?
O5 K3 K3 51.72(12) . 2_777 ?
O7 K3 K3 82.86(11) . 2_777 ?
O5 K3 K3 45.00(11) 2_777 2_777 ?
O6 K3 K3 88.41(11) 2_777 2_777 ?
C16 K3 K3 66.18(14) 2_777 2_777 ?
C13 K3 K3 61.83(12) . 2_777 ?
O8 K3 K3 42.91(8) . 2_777 ?
K4 K3 K3 68.19(5) . 2_777 ?
O3 K3 K2 53.27(11) 2_677 . ?
O8 K3 K2 169.22(13) 2_777 . ?
O5 K3 K2 111.22(12) . . ?
O7 K3 K2 43.62(9) . . ?
O5 K3 K2 113.27(11) 2_777 . ?
O6 K3 K2 93.36(10) 2_777 . ?
C16 K3 K2 112.48(13) 2_777 . ?
C13 K3 K2 66.20(11) . . ?
O8 K3 K2 82.20(8) . . ?
K4 K3 K2 67.01(4) . . ?
K3 K3 K2 124.74(7) 2_777 . ?
O2 K4 O4S 108.9(3) . . ?
O2 K4 O8 129.26(15) . . ?
O4S K4 O8 117.3(3) . . ?
O2 K4 O5 122.78(18) . 2_777 ?
O4S K4 O5 93.6(3) . 2_777 ?
O8 K4 O5 75.07(16) . 2_777 ?
O2 K4 O1S 95.3(4) . . ?
O4S K4 O1S 54.4(5) . . ?
O8 K4 O1S 95.0(5) . . ?
O5 K4 O1S 138.1(4) 2_777 . ?
O2 K4 O7 83.46(14) . . ?
O4S K4 O7 158.0(3) . . ?
O8 K4 O7 46.17(14) . . ?
O5 K4 O7 94.59(15) 2_777 . ?
O1S K4 O7 107.6(4) . . ?
O2 K4 C13 106.11(16) . . ?
O4S K4 C13 137.0(3) . . ?
O8 K4 C13 23.16(15) . . ?
O5 K4 C13 87.81(17) 2_777 . ?
O1S K4 C13 98.5(4) . . ?
O7 K4 C13 23.60(14) . . ?
O2 K4 O6 81.44(14) . 2_777 ?
O4S K4 O6 101.9(3) . 2_777 ?
O8 K4 O6 107.18(15) . 2_777 ?
O5 K4 O6 41.99(14) 2_777 2_777 ?
O1S K4 O6 153.9(4) . 2_777 ?
O7 K4 O6 97.84(14) . 2_777 ?
C13 K4 O6 107.35(17) . 2_777 ?
O2 K4 C16 103.55(17) . 2_777 ?
O4S K4 C16 93.8(3) . 2_777 ?
O8 K4 C16 93.46(17) . 2_777 ?
O5 K4 C16 20.76(16) 2_777 2_777 ?
O1S K4 C16 147.2(4) . 2_777 ?
O7 K4 C16 101.06(15) . 2_777 ?
C13 K4 C16 101.60(18) . 2_777 ?
O6 K4 C16 22.13(15) 2_777 2_777 ?
O2 K4 K3 91.09(12) . . ?
O4S K4 K3 144.8(3) . . ?
O8 K4 K3 62.47(12) . . ?
O5 K4 K3 51.36(12) 2_777 . ?
O1S K4 K3 154.5(4) . . ?
O7 K4 K3 48.70(10) . . ?
C13 K4 K3 56.11(13) . . ?
O6 K4 K3 51.53(10) 2_777 . ?
C16 K4 K3 52.59(11) 2_777 . ?
O2 K4 K3 147.01(12) . 2_777 ?
O4S K4 K3 100.5(3) . 2_777 ?
O8 K4 K3 38.30(10) . 2_777 ?
O5 K4 K3 38.71(12) 2_777 2_777 ?
O1S K4 K3 114.1(5) . 2_777 ?
O7 K4 K3 74.02(9) . 2_777 ?
C13 K4 K3 57.02(12) . 2_777 ?
O6 K4 K3 78.20(9) 2_777 2_777 ?
C16 K4 K3 59.06(13) 2_777 2_777 ?
K3 K4 K3 55.94(4) . 2_777 ?
O2 K4 K2 44.79(11) . . ?
O4S K4 K2 152.3(3) . . ?
O8 K4 K2 85.45(11) . . ?
O5 K4 K2 108.30(12) 2_777 . ?
O1S K4 K2 111.4(3) . . ?
O7 K4 K2 39.30(9) . . ?
C13 K4 K2 62.77(12) . . ?
O6 K4 K2 84.58(10) 2_777 . ?
C16 K4 K2 100.81(12) 2_777 . ?
K3 K4 K2 58.33(3) . . ?
K3 K4 K2 107.20(4) 2_777 . ?

loop_
_geom_bond_atom_site_label_1
_geom_bond_atom_site_label_2
_geom_bond_distance
_geom_bond_site_symmetry_2
_geom_bond_publ_flag
C1 O3 1.249(7) . ?
C1 O4 1.262(7) . ?
C1 C2 1.523(9) . ?
C1 K2 3.146(6) 2_677 ?
C1 K1 3.368(6) . ?
C1S N1S 1.277(18) . ?
C1S O1S 1.35(2) . ?
C2 C3 1.552(8) . ?
C2 C5 1.576(9) . ?
C2 H2 1.0000 . ?
C1SB O1SB 1.18276(14) . ?
C1SB N1SB 1.33(3) . ?
C1SB O1SB 1.41693(13) 2_768 ?
C2S N1SB 1.47(3) . ?
C2S N1S 1.492(17) . ?
C3 C4 1.542(9) . ?
C3 C9 1.577(9) . ?
C3 H3 1.0000 . ?
C3S N1S 1.369(19) . ?
C3S N1SB 1.71(3) . ?
C4 O1 1.239(7) . ?
C4 O2 1.263(7) . ?
C4 K1 3.123(7) 2_677 ?
C4 K2 3.434(6) . ?
C4S O2S 1.227(10) . ?
C4S N2S 1.322(10) . ?
C4S K1 3.280(8) . ?
C5 C7 1.502(10) . ?
C5 C6 1.530(10) . ?
C5 C8 1.535(9) . ?
C5S N2S 1.417(12) . ?
C5S H5S1 0.9800 . ?
C5S H5S2 0.9800 . ?
C5S H5S3 0.9800 . ?
C6 H6A 0.9800 . ?
C6 H6B 0.9800 . ?
C6 H6C 0.9800 . ?
C6S N2S 1.470(11) . ?
C6S H6S1 0.9800 . ?
C6S H6S2 0.9800 . ?
C6S H6S3 0.9800 . ?
C7 H7A 0.9800 . ?
C7 H7B 0.9800 . ?
C7 H7C 0.9800 . ?
C7S O3SB 1.25(2) . ?
C7S N3S 1.316(16) . ?
C7S O3S 1.37(3) . ?
C7S K1 3.426(16) . ?
C8 H8A 0.9800 . ?
C8 H8B 0.9800 . ?
C8 H8C 0.9800 . ?
C7SB N3SB 1.55272(17) . ?
C8S N3S 1.37936(15) . ?
C9 C10 1.516(11) . ?
C9 C11 1.526(10) . ?
C9 C12 1.532(11) . ?
C8SB N3SB 1.44415(15) . ?
C9S N3S 1.52129(16) . ?
C9S O4S 1.650(11) 1_454 ?
C10 H10A 0.9800 . ?
C10 H10B 0.9800 . ?
C10 H10C 0.9800 . ?
C9SB N3SB 1.21760(11) . ?
C9SB O4S 1.278(12) 1_454 ?
C11 H11A 0.9800 . ?
C11 H11B 0.9800 . ?
C11 H11C 0.9800 . ?
C12 H12A 0.9800 . ?
C12 H12B 0.9800 . ?
C12 H12C 0.9800 . ?
C13 O8 1.249(8) . ?
C13 O7 1.258(8) . ?
C13 C14 1.531(10) . ?
C13 K4 3.142(7) . ?
C13 K3 3.227(7) . ?
C14 C15 1.548(10) . ?
C14 C17 1.567(10) . ?
C14 H14 1.0000 . ?
C15 C16 1.535(10) . ?
C15 C21 1.571(9) . ?
C15 H15 1.0000 . ?
C16 O5 1.239(9) . ?
C16 O6 1.264(8) . ?
C16 K3 3.106(7) 2_777 ?
C16 K4 3.329(8) 2_777 ?
C17 C18 1.502(11) . ?
C17 C19 1.507(12) . ?
C17 C20 1.544(12) . ?
C18 H18A 0.9800 . ?
C18 H18B 0.9800 . ?
C18 H18C 0.9800 . ?
C19 H19A 0.9800 . ?
C19 H19B 0.9800 . ?
C19 H19C 0.9800 . ?
C20 H20A 0.9800 . ?
C20 H20B 0.9800 . ?
C20 H20C 0.9800 . ?
C21 C24 1.526(11) . ?
C21 C23 1.528(11) . ?
C21 C22 1.539(11) . ?
C22 H22A 0.9800 . ?
C22 H22B 0.9800 . ?
C22 H22C 0.9800 . ?
C23 H23A 0.9800 . ?
C23 H23B 0.9800 . ?
C23 H23C 0.9800 . ?
C24 H24A 0.9800 . ?
C24 H24B 0.9800 . ?
C24 H24C 0.9800 . ?
N1S N1SB 1.41(3) . ?
O1 K2 2.652(4) 2_677 ?
O1 K1 2.679(4) 2_677 ?
O1S K4 2.791(16) . ?
O2 K4 2.552(4) . ?
O2 K1 2.857(5) 2_677 ?
O2 K2 2.928(5) . ?
O1SB C1SB 1.41693(14) 2_768 ?
O1SB O1SB 1.43484(16) 2_768 ?
O2S K1 2.858(6) . ?
O2S K2 2.975(6) . ?
O3 K3 2.558(4) 2_677 ?
O3 K2 3.067(5) 2_677 ?
O3S K1 2.82(2) . ?
O4 K2 2.608(4) . ?
O4 K1 2.650(4) . ?
O4 K2 2.825(4) 2_677 ?
O3SB K1 2.898(14) . ?
O4S C9SB 1.278(11) 1_656 ?
O4S C9S 1.650(11) 1_656 ?
O4S K4 2.597(11) . ?
O5 K3 2.602(6) . ?
O5 K4 2.736(5) 2_777 ?
O5 K3 2.889(6) 2_777 ?
O6 K1 2.585(5) 1_655 ?
O6 K3 3.020(6) 2_777 ?
O6 K4 3.244(7) 2_777 ?
O7 K2 2.629(4) . ?
O7 K3 2.784(5) . ?
O7 K4 2.881(5) . ?
O8 K3 2.590(5) 2_777 ?
O8 K4 2.703(5) . ?
O8 K3 3.394(6) . ?
K1 O6 2.585(5) 1_455 ?
K1 O1 2.679(4) 2_677 ?
K1 O2 2.857(5) 2_677 ?
K1 C4 3.123(7) 2_677 ?
K1 K2 3.8087(18) . ?
K2 O1 2.652(4) 2_677 ?
K2 O4 2.825(4) 2_677 ?
K2 O3 3.067(5) 2_677 ?
K2 C1 3.146(6) 2_677 ?
K2 K3 3.8107(19) . ?
K2 K2 3.917(2) 2_677 ?
K3 O3 2.558(5) 2_677 ?
K3 O8 2.590(5) 2_777 ?
K3 O5 2.889(6) 2_777 ?
K3 O6 3.020(6) 2_777 ?
K3 C16 3.106(7) 2_777 ?
K3 K4 3.652(2) . ?
K3 K3 3.655(3) 2_777 ?
K4 O5 2.736(5) 2_777 ?
K4 O6 3.244(7) 2_777 ?
K4 C16 3.329(8) 2_777 ?
K4 K3 4.0961(19) 2_777 ?
